data_7120553
loop_
_publ_author_name
'Kaub, Christoph'
'Lebedkin, Sergei'
'Bestgen, Sebastian'
'K\"oppe, Ralf'
'Kappes, Manfred M.'
'Roesky, Peter W.'

_publ_section_title
;
 Defined tetranuclear coinage metal chains
;
_journal_name_full 'Chem. Commun.'
_journal_paper_doi 10.1039/C7CC04705C
_journal_year 2017
_chemical_formula_moiety 'C29 H24 Au2 Cl2 N8'
_chemical_formula_sum 'C29 H24 Au2 Cl2 N8'
_chemical_formula_weight 949.39
_chemical_name_systematic
;
 ?
;
_space_group_crystal_system orthorhombic
_space_group_IT_number 70
_space_group_name_Hall '-F 2uv 2vw'
_space_group_name_H-M_alt 'F d d d'
_symmetry_space_group_name_Hall '-F 2uv 2vw'
_symmetry_space_group_name_H-M 'F d d d :2'
_atom_sites_solution_hydrogens geom
_atom_sites_solution_primary direct
_audit_creation_date 2017-04-20
_audit_creation_method
;
Olex2 1.2
(compiled 2017.03.28 svn.r3405 for OlexSys, GUI svn.r5335)
;
_audit_update_record
;
2017-06-16 deposited with the CCDC.
2017-08-03 downloaded from the CCDC.
;
_cell_angle_alpha 90
_cell_angle_beta 90
_cell_angle_gamma 90
_cell_formula_units_Z 16
_cell_length_a 10.5556(6)
_cell_length_b 28.004(2)
_cell_length_c 44.889(3)
_cell_measurement_reflns_used 6495
_cell_measurement_temperature 210(2)
_cell_measurement_theta_max 25.60
_cell_measurement_theta_min 1.71
_cell_volume 13269.1(15)
_computing_cell_refinement
;
X-Area Recipe 1.33.0.0 (STOE, 2015)
;
_computing_data_collection
;
X-Area Pilatus3_SV 1.31.127.0 (STOE, 2016)
;
_computing_data_reduction
;
X-Area Integrate 1.71.0.0 (STOE, 2016)
X-Area X-Red32 1.63.2.0 (STOE, 2017) 
;
_computing_molecular_graphics 'Olex2 (Dolomanov et al., 2009)'
_computing_publication_material 'Olex2 (Dolomanov et al., 2009)'
_computing_structure_refinement 'ShelXL (Sheldrick, 2015)'
_computing_structure_solution 'ShelXS (Sheldrick, 2008)'
_diffrn_ambient_temperature 210
_diffrn_detector 'image plate (34 cm diameter)'
_diffrn_detector_area_resol_mean 6.67
_diffrn_detector_type 'STOE Imaging Plate'
_diffrn_measured_fraction_theta_full 0.983
_diffrn_measured_fraction_theta_max 0.991
_diffrn_measurement_device '2-circle diffractometer'
_diffrn_measurement_device_type 'STOE IPDS II'
_diffrn_measurement_method '\w scans'
_diffrn_radiation_collimation '0.5 mm diameter, multiple pinhole'
_diffrn_radiation_monochromator 'plane graphite'
_diffrn_radiation_polarisn_norm 0
_diffrn_radiation_type MoK\a
_diffrn_radiation_wavelength 0.71073
_diffrn_reflns_av_R_equivalents 0.0412
_diffrn_reflns_av_unetI/netI 0.0413
_diffrn_reflns_Laue_measured_fraction_full 0.983
_diffrn_reflns_Laue_measured_fraction_max 0.991
_diffrn_reflns_limit_h_max 12
_diffrn_reflns_limit_h_min -10
_diffrn_reflns_limit_k_max 28
_diffrn_reflns_limit_k_min -33
_diffrn_reflns_limit_l_max 48
_diffrn_reflns_limit_l_min -53
_diffrn_reflns_number 8670
_diffrn_reflns_point_group_measured_fraction_full 0.983
_diffrn_reflns_point_group_measured_fraction_max 0.991
_diffrn_reflns_theta_full 25.242
_diffrn_reflns_theta_max 25.173
_diffrn_reflns_theta_min 1.714
_diffrn_source 'sealed X-ray tube, 12 x 0.4 mm long-fine focus'
_exptl_absorpt_coefficient_mu 9.027
_exptl_absorpt_correction_T_max 0.3579
_exptl_absorpt_correction_T_min 0.2233
_exptl_absorpt_correction_type integration
_exptl_absorpt_process_details 'STOE X-RED, X-SHAPE & LANA'
_exptl_crystal_colour 'clear colourless'
_exptl_crystal_colour_lustre clear
_exptl_crystal_colour_primary colourless
_exptl_crystal_density_diffrn 1.901
_exptl_crystal_description prism
_exptl_crystal_F_000 7136
_exptl_crystal_size_max 0.272
_exptl_crystal_size_mid 0.195
_exptl_crystal_size_min 0.114
_refine_diff_density_max 0.958
_refine_diff_density_min -0.925
_refine_diff_density_rms 0.123
_refine_ls_extinction_method none
_refine_ls_goodness_of_fit_ref 0.887
_refine_ls_hydrogen_treatment constr
_refine_ls_matrix_type full
_refine_ls_number_parameters 186
_refine_ls_number_reflns 2964
_refine_ls_number_restraints 0
_refine_ls_restrained_S_all 0.887
_refine_ls_R_factor_all 0.0548
_refine_ls_R_factor_gt 0.0317
_refine_ls_shift/su_max 0.002
_refine_ls_shift/su_mean 0.000
_refine_ls_structure_factor_coef Fsqd
_refine_ls_weighting_details
;
 w=1/[\s^2^(Fo^2^)+(0.0454P)^2^]
 where P=(Fo^2^+2Fc^2^)/3
;
_refine_ls_weighting_scheme calc
_refine_ls_wR_factor_gt 0.0706
_refine_ls_wR_factor_ref 0.0750
_reflns_Friedel_coverage 0.000
_reflns_number_gt 1907
_reflns_number_total 2964
_reflns_threshold_expression 'I > 2\s(I)'
_cod_data_source_file c7cc04705c2.cif
_cod_data_source_block cck274-5
_cod_database_code 7120553
_shelxl_version_number 2013-2
_shelx_space_group_comment
;
The symmetry employed for this shelxl refinement is uniquely defined
by the following loop, which should always be used as a source of
symmetry information in preference to the above space-group names.
They are only intended as comments.
;
_olex2_refinement_description
;
1. Fixed Uiso
 At 1.2 times of:
  All C(H) groups, All C(H,H) groups
2. Others
 Fixed Sof: H15A(0.5) H15B(0.5)
3.a Secondary CH2 refined with riding coordinates:
 C4(H4A,H4B), C15(H15A,H15B)
3.b Aromatic/amide H refined with riding coordinates:
 C2(H2), C3(H3), C6(H6), C7(H7), C8(H8), C11(H11), C12(H12), C13(H13), C14(H14)
;
_olex2_diffrn_ambient_temperature_device 'Oxford Cryosystems'
_olex2_exptl_crystal_mounting_method 'The crystal was mounted on a mylar loop using mineral oil'
_olex2_submission_special_instructions 'No special instructions were received'

loop_
_space_group_symop_operation_xyz
'x, y, z'
'-x+1/4, -y+1/4, z'
'x, -y+1/4, -z+1/4'
'-x+1/4, y, -z+1/4'
'x, y+1/2, z+1/2'
'-x+1/4, -y+3/4, z+1/2'
'x, -y+3/4, -z+3/4'
'-x+1/4, y+1/2, -z+3/4'
'x+1/2, y, z+1/2'
'-x+3/4, -y+1/4, z+1/2'
'x+1/2, -y+1/4, -z+3/4'
'-x+3/4, y, -z+3/4'
'x+1/2, y+1/2, z'
'-x+3/4, -y+3/4, z'
'x+1/2, -y+3/4, -z+1/4'
'-x+3/4, y+1/2, -z+1/4'
'-x, -y, -z'
'x-1/4, y-1/4, -z'
'-x, y-1/4, z-1/4'
'x-1/4, -y, z-1/4'
'-x, -y+1/2, -z+1/2'
'x-1/4, y+1/4, -z+1/2'
'-x, y+1/4, z+1/4'
'x-1/4, -y+1/2, z+1/4'
'-x+1/2, -y, -z+1/2'
'x+1/4, y-1/4, -z+1/2'
'-x+1/2, y-1/4, z+1/4'
'x+1/4, -y, z+1/4'
'-x+1/2, -y+1/2, -z'
'x+1/4, y+1/4, -z'
'-x+1/2, y+1/4, z-1/4'
'x+1/4, -y+1/2, z-1/4'

loop_
_atom_site_label
_atom_site_type_symbol
_atom_site_fract_x
_atom_site_fract_y
_atom_site_fract_z
_atom_site_U_iso_or_equiv
_atom_site_adp_type
_atom_site_occupancy
_atom_site_site_symmetry_order
_atom_site_calc_flag
_atom_site_refinement_flags_posn
_atom_site_refinement_flags_adp
_atom_site_refinement_flags_occupancy
Au1 Au -0.12669(2) 0.67393(2) 0.41397(2) 0.04879(11) Uani 1 1 d . . .
Cl1 Cl -0.21545(19) 0.74752(7) 0.41728(4) 0.0756(6) Uani 1 1 d . . .
N1 N 0.0449(5) 0.5937(2) 0.39613(10) 0.0446(13) Uani 1 1 d . . .
N2 N -0.1110(5) 0.5679(2) 0.42200(11) 0.0504(15) Uani 1 1 d . . .
N3 N -0.0592(5) 0.56401(19) 0.48024(10) 0.0451(13) Uani 1 1 d . . .
N4 N 0.1540(5) 0.5610(2) 0.54282(11) 0.0556(15) Uani 1 1 d . . .
C1 C -0.0594(6) 0.6083(2) 0.41109(12) 0.0441(16) Uani 1 1 d . . .
C2 C 0.0604(6) 0.5451(3) 0.39789(14) 0.0547(18) Uani 1 1 d . . .
H2 H 0.1264 0.5270 0.3895 0.066 Uiso 1 1 calc R . .
C3 C -0.0374(7) 0.5287(3) 0.41394(14) 0.0583(18) Uani 1 1 d . . .
H3 H -0.0535 0.4966 0.4188 0.070 Uiso 1 1 calc R . .
C4 C -0.2201(6) 0.5668(3) 0.44170(13) 0.0591(19) Uani 1 1 d . . .
H4A H -0.2722 0.5389 0.4369 0.071 Uiso 1 1 calc R . .
H4B H -0.2715 0.5954 0.4384 0.071 Uiso 1 1 calc R . .
C5 C -0.1821(6) 0.5645(3) 0.47415(14) 0.0500(17) Uani 1 1 d . . .
C6 C -0.2751(7) 0.5625(3) 0.49544(15) 0.063(2) Uani 1 1 d . . .
H6 H -0.3613 0.5624 0.4902 0.075 Uiso 1 1 calc R . .
C7 C -0.2379(7) 0.5608(3) 0.52485(18) 0.073(2) Uani 1 1 d . . .
H7 H -0.2990 0.5598 0.5401 0.088 Uiso 1 1 calc R . .
C8 C -0.1109(6) 0.5605(3) 0.53191(14) 0.0616(19) Uani 1 1 d . . .
H8 H -0.0840 0.5586 0.5518 0.074 Uiso 1 1 calc R . .
C9 C -0.0241(6) 0.5629(2) 0.50883(14) 0.0477(16) Uani 1 1 d . . .
C10 C 0.1150(6) 0.5619(2) 0.51446(13) 0.0471(15) Uani 1 1 d . . .
C11 C 0.2010(6) 0.5641(3) 0.49099(14) 0.0554(18) Uani 1 1 d . . .
H11 H 0.1722 0.5657 0.4712 0.066 Uiso 1 1 calc R . .
C12 C 0.3306(7) 0.5640(3) 0.49725(17) 0.067(2) Uani 1 1 d . . .
H12 H 0.3903 0.5650 0.4817 0.081 Uiso 1 1 calc R . .
C13 C 0.3696(7) 0.5623(3) 0.52632(16) 0.070(2) Uani 1 1 d . . .
H13 H 0.4562 0.5619 0.5312 0.084 Uiso 1 1 calc R . .
C14 C 0.2782(7) 0.5611(3) 0.54832(15) 0.064(2) Uani 1 1 d . . .
H14 H 0.3050 0.5604 0.5683 0.077 Uiso 1 1 calc R . .
C15 C 0.1250 0.6250 0.37824(16) 0.042(2) Uani 1 2 d S T P
H15A H 0.0710 0.6446 0.3654 0.050 Uiso 0.5 1 calc R . .
H15B H 0.1790 0.6054 0.3654 0.050 Uiso 0.5 1 calc R . .

loop_
_atom_site_aniso_label
_atom_site_aniso_U_11
_atom_site_aniso_U_22
_atom_site_aniso_U_33
_atom_site_aniso_U_23
_atom_site_aniso_U_13
_atom_site_aniso_U_12
Au1 0.03346(15) 0.0689(2) 0.04395(16) -0.00872(12) -0.00020(12) 0.00135(14)
Cl1 0.0602(12) 0.0745(14) 0.0920(14) -0.0241(11) 0.0015(10) 0.0164(10)
N1 0.038(3) 0.059(4) 0.037(3) 0.000(2) -0.005(2) 0.000(3)
N2 0.037(3) 0.071(4) 0.043(3) 0.010(2) -0.008(3) -0.002(3)
N3 0.040(3) 0.058(4) 0.037(3) 0.009(2) -0.002(2) 0.004(3)
N4 0.053(4) 0.071(4) 0.043(3) 0.007(3) -0.004(3) -0.003(3)
C1 0.029(3) 0.065(5) 0.039(3) 0.002(3) -0.005(3) -0.004(3)
C2 0.041(4) 0.066(5) 0.057(4) 0.004(4) -0.011(3) 0.010(4)
C3 0.053(4) 0.058(5) 0.064(4) 0.002(4) -0.011(4) 0.002(4)
C4 0.034(4) 0.086(6) 0.057(4) 0.015(4) -0.002(3) -0.001(4)
C5 0.035(3) 0.059(5) 0.055(4) 0.016(3) -0.001(3) 0.001(3)
C6 0.036(4) 0.083(6) 0.070(5) 0.014(4) 0.008(4) 0.003(4)
C7 0.045(5) 0.103(7) 0.071(5) 0.014(5) 0.005(4) 0.006(4)
C8 0.053(5) 0.091(6) 0.041(4) 0.010(3) -0.001(4) 0.003(4)
C9 0.040(4) 0.047(4) 0.056(4) 0.004(3) 0.008(3) -0.001(3)
C10 0.040(3) 0.053(4) 0.048(4) 0.004(3) 0.000(3) 0.004(3)
C11 0.040(4) 0.079(5) 0.048(4) 0.007(3) -0.005(3) -0.003(4)
C12 0.042(4) 0.101(7) 0.059(5) 0.014(4) -0.011(4) -0.006(4)
C13 0.044(4) 0.101(6) 0.065(5) 0.025(4) -0.016(4) -0.013(5)
C14 0.054(5) 0.085(6) 0.054(4) 0.015(4) -0.011(4) -0.007(4)
C15 0.032(4) 0.064(6) 0.030(4) 0.000 0.000 0.004(4)

loop_
_atom_type_symbol
_atom_type_description
_atom_type_scat_dispersion_real
_atom_type_scat_dispersion_imag
_atom_type_scat_source
C C 0.0033 0.0016 'International Tables Vol C Tables 4.2.6.8 and 6.1.1.4'
H H 0.0000 0.0000 'International Tables Vol C Tables 4.2.6.8 and 6.1.1.4'
Au Au -2.0133 8.8022 'International Tables Vol C Tables 4.2.6.8 and 6.1.1.4'
Cl Cl 0.1484 0.1585 'International Tables Vol C Tables 4.2.6.8 and 6.1.1.4'
N N 0.0061 0.0033 'International Tables Vol C Tables 4.2.6.8 and 6.1.1.4'

loop_
_geom_angle_atom_site_label_1
_geom_angle_atom_site_label_2
_geom_angle_atom_site_label_3
_geom_angle
_geom_angle_site_symmetry_3
C1 Au1 Cl1 176.68(19) .
C1 N1 C2 111.7(5) .
C1 N1 C15 124.2(5) .
C2 N1 C15 123.9(5) .
C1 N2 C3 110.1(6) .
C1 N2 C4 124.0(6) .
C3 N2 C4 125.6(6) .
C5 N3 C9 118.0(5) .
C14 N4 C10 118.6(6) .
N1 C1 Au1 127.4(5) .
N2 C1 Au1 127.8(5) .
N2 C1 N1 104.7(6) .
C3 C2 N1 106.2(6) .
C2 C3 N2 107.3(7) .
N2 C4 C5 112.2(5) .
N3 C5 C4 117.3(5) .
N3 C5 C6 123.8(6) .
C6 C5 C4 118.9(6) .
C5 C6 C7 117.7(7) .
C8 C7 C6 119.9(7) .
C7 C8 C9 118.1(6) .
N3 C9 C8 122.4(6) .
N3 C9 C10 115.9(5) .
C8 C9 C10 121.6(6) .
N4 C10 C9 117.7(5) .
N4 C10 C11 121.3(6) .
C11 C10 C9 120.9(6) .
C10 C11 C12 119.1(6) .
C13 C12 C11 119.1(7) .
C12 C13 C14 118.2(7) .
N4 C14 C13 123.6(6) .
N1 C15 N1 113.2(6) 2_565

loop_
_geom_bond_atom_site_label_1
_geom_bond_atom_site_label_2
_geom_bond_distance
_geom_bond_site_symmetry_2
Au1 Cl1 2.269(2) .
Au1 C1 1.973(7) .
N1 C1 1.354(7) .
N1 C2 1.372(8) .
N1 C15 1.460(6) .
N2 C1 1.348(8) .
N2 C3 1.394(8) .
N2 C4 1.452(7) .
N3 C5 1.325(8) .
N3 C9 1.336(7) .
N4 C10 1.338(7) .
N4 C14 1.334(8) .
C2 C3 1.341(9) .
C4 C5 1.512(8) .
C5 C6 1.372(8) .
C6 C7 1.378(9) .
C7 C8 1.377(8) .
C8 C9 1.385(8) .
C9 C10 1.490(8) .
C10 C11 1.392(8) .
C11 C12 1.397(9) .
C12 C13 1.369(9) .
C13 C14 1.381(9) .
C15 N1 1.460(6) 2_565
